data_7226742
loop_
_publ_author_name
'Fujita, Wataru'
'Tokumitu, Akio'
'Fujii, Yutaka'
'Kikuchi, Hikomitsu'

_publ_section_title
;
 Crystal growth, structures and magnetic properties of copper hydroxide
 compounds with distorted diamond chain magnetic networks
;
_journal_issue 44
_journal_name_full CrystEngComm
_journal_page_first 8614
_journal_paper_doi 10.1039/C6CE01631F
_journal_volume 18
_journal_year 2016
_chemical_formula_moiety 'C24 H32 Cu3 O17 S2'
_chemical_formula_sum 'C24 H32 Cu3 O17 S2'
_chemical_formula_weight 847.26
_space_group_crystal_system monoclinic
_space_group_IT_number 14
_space_group_name_Hall '-P 2ybc'
_space_group_name_H-M_alt 'P 1 21/c 1'
_symmetry_space_group_name_Hall '-P 2ybc'
_symmetry_space_group_name_H-M 'P 1 21/c 1'
_atom_sites_solution_hydrogens geom
_atom_sites_solution_primary direct
_atom_sites_solution_secondary difmap
_audit_update_record
;
2016-07-14 deposited with the CCDC.
2016-10-07 downloaded from the CCDC.
;
_cell_angle_alpha 90.0000
_cell_angle_beta 93.088(4)
_cell_angle_gamma 90.0000
_cell_formula_units_Z 4
_cell_length_a 17.2932(13)
_cell_length_b 5.7712(2)
_cell_length_c 31.2089(19)
_cell_measurement_reflns_used 6900
_cell_measurement_temperature 150
_cell_measurement_theta_max 27.50
_cell_measurement_theta_min 3.10
_cell_volume 3110.2(3)
_computing_cell_refinement 'CrystalClear-SM Expert 2.0 r4'
_computing_data_collection 'CrystalClear-SM Expert 2.0 r4 (Rigaku, 2009)'
_computing_data_reduction 'CrystalClear-SM Expert 2.0 r4'
_computing_molecular_graphics 'CrystalStructure 4.2'
_computing_publication_material 'CrystalStructure 4.2 (Rigaku, 2015)'
_computing_structure_refinement 'SHELXL Version 2014/7 (Sheldrick, 2008)'
_computing_structure_solution 'SHELXT Version 2014/5 (Sheldrick, 2014)'
_diffrn_ambient_temperature 150
_diffrn_measured_fraction_theta_full 0.991
_diffrn_measured_fraction_theta_max 0.981
_diffrn_measurement_device_type 'Rigaku Mercury70'
_diffrn_radiation_type 'Mo K\a'
_diffrn_radiation_wavelength 0.71075
_diffrn_reflns_av_R_equivalents 0.0712
_diffrn_reflns_Laue_measured_fraction_full 0.991
_diffrn_reflns_Laue_measured_fraction_max 0.981
_diffrn_reflns_limit_h_max 17
_diffrn_reflns_limit_h_min -22
_diffrn_reflns_limit_k_max 7
_diffrn_reflns_limit_k_min -7
_diffrn_reflns_limit_l_max 34
_diffrn_reflns_limit_l_min -40
_diffrn_reflns_number 22473
_diffrn_reflns_point_group_measured_fraction_full 0.991
_diffrn_reflns_point_group_measured_fraction_max 0.981
_diffrn_reflns_theta_full 25.242
_diffrn_reflns_theta_max 27.483
_diffrn_reflns_theta_min 3.427
_diffrn_standards_number 0
_exptl_absorpt_coefficient_mu 2.245
_exptl_absorpt_correction_T_max 0.894
_exptl_absorpt_correction_T_min 0.754
_exptl_absorpt_correction_type multi-scan
_exptl_absorpt_process_details 'CrystalClear (Rigaku, ????)'
_exptl_crystal_colour blue
_exptl_crystal_density_diffrn 1.809
_exptl_crystal_density_method 'not measured'
_exptl_crystal_description needle
_exptl_crystal_F_000 1724.00
_exptl_crystal_size_max 0.650
_exptl_crystal_size_mid 0.050
_exptl_crystal_size_min 0.050
_refine_diff_density_max 0.63
_refine_diff_density_min -0.87
_refine_ls_extinction_method none
_refine_ls_goodness_of_fit_ref 1.052
_refine_ls_hydrogen_treatment mixed
_refine_ls_number_parameters 445
_refine_ls_number_reflns 7012
_refine_ls_number_restraints 10
_refine_ls_R_factor_all 0.0756
_refine_ls_R_factor_gt 0.0489
_refine_ls_shift/su_max 0.001
_refine_ls_structure_factor_coef Fsqd
_refine_ls_weighting_details 'w = 1/[\s^2^(Fo^2^)+(0.0409P)^2^+3.9461P] where P=(Fo^2^+2Fc^2^)/3'
_refine_ls_weighting_scheme calc
_refine_ls_wR_factor_gt 0.1018
_refine_ls_wR_factor_ref 0.1166
_reflns_Friedel_coverage 0.000
_reflns_number_gt 5179
_reflns_number_total 7012
_reflns_threshold_expression F^2^>2.0\s(F^2^)
_cod_data_source_file c6ce01631f2.cif
_cod_data_source_block 131127f2
_cod_depositor_comments 'Adding full bibliography for 7226738--7226744.cif.'
_cod_database_code 7226742

loop_
_space_group_symop_id
_space_group_symop_operation_xyz
1 +X,+Y,+Z
2 -X,1/2+Y,1/2-Z
3 -X,-Y,-Z
4 +X,-1/2-Y,-1/2+Z

loop_
_atom_site_label
_atom_site_type_symbol
_atom_site_fract_x
_atom_site_fract_y
_atom_site_fract_z
_atom_site_U_iso_or_equiv
_atom_site_adp_type
_atom_site_occupancy
_atom_site_site_symmetry_order
_atom_site_calc_flag
_atom_site_refinement_flags_posn
_atom_site_refinement_flags_adp
Cu1 Cu 0.71460(3) 0.81348(8) 0.44597(2) 0.01489(13) Uani 1 1 d . .
Cu2 Cu 0.75809(3) 0.34555(8) 0.48786(2) 0.01418(12) Uani 1 1 d . .
Cu3 Cu 0.79883(3) -0.12092(8) 0.53010(2) 0.01562(13) Uani 1 1 d . .
S4 S 0.97927(6) 0.74147(17) 0.41612(3) 0.0169(2) Uani 1 1 d . .
S5 S 0.52686(7) 0.96820(19) 0.09331(4) 0.0218(2) Uani 1 1 d . .
O6 O 0.79889(16) -0.3332(5) 0.48126(9) 0.0146(6) Uani 1 1 d D .
H6 H 0.8365(18) -0.353(8) 0.4690(13) 0.018 Uiso 1 1 d D U
O7 O 0.71512(16) 1.0262(5) 0.49440(9) 0.0151(6) Uani 1 1 d D .
H7 H 0.6741(15) 1.034(8) 0.5038(14) 0.018 Uiso 1 1 d D U
O8 O 0.76235(16) 0.4100(5) 0.54901(9) 0.0170(6) Uani 1 1 d . .
O9 O 0.75744(17) 0.2798(5) 0.42684(9) 0.0182(6) Uani 1 1 d . .
O10 O 0.73434(18) 0.6281(5) 0.39643(9) 0.0209(7) Uani 1 1 d . .
O11 O 0.63784(17) 0.5406(5) 0.48170(10) 0.0182(6) Uani 1 1 d D .
H11A H 0.607(2) 0.493(8) 0.4635(11) 0.022 Uiso 1 1 d D U
H11B H 0.619(3) 0.537(8) 0.5046(9) 0.022 Uiso 1 1 d D U
O12 O 0.77737(17) 0.0596(5) 0.57986(9) 0.0207(7) Uani 1 1 d . .
O13 O 0.62442(18) 0.9410(5) 0.41275(10) 0.0211(7) Uani 1 1 d D .
H13A H 0.5873(19) 0.861(7) 0.4144(16) 0.025 Uiso 1 1 d D U
H13B H 0.606(3) 1.056(5) 0.4214(15) 0.025 Uiso 1 1 d D U
O14 O 0.87819(18) 0.1519(5) 0.49404(10) 0.0204(7) Uani 1 1 d D .
H14A H 0.908(2) 0.211(8) 0.5113(12) 0.025 Uiso 1 1 d D U
H14B H 0.894(3) 0.123(9) 0.4722(9) 0.025 Uiso 1 1 d D U
O15 O 0.96627(17) 0.9886(5) 0.42178(10) 0.0227(7) Uani 1 1 d . .
O16 O 1.06018(17) 0.6805(5) 0.42632(10) 0.0214(7) Uani 1 1 d . .
O17 O 0.92712(17) 0.5958(5) 0.43872(10) 0.0236(7) Uani 1 1 d . .
O18 O 0.8932(2) -0.2383(5) 0.56056(12) 0.0289(8) Uani 1 1 d D .
H18A H 0.904(3) -0.371(4) 0.5580(17) 0.035 Uiso 1 1 d D U
H18B H 0.929(2) -0.157(8) 0.5590(17) 0.035 Uiso 1 1 d D U
O19 O 0.51533(19) 1.2182(5) 0.09516(10) 0.0282(8) Uani 1 1 d . .
O20 O 0.4536(2) 0.8480(6) 0.08498(12) 0.0370(9) Uani 1 1 d . .
O21 O 0.5720(2) 0.0614(7) 0.52243(12) 0.0429(10) Uani 1 1 d . .
O22 O 0.5844(2) 0.9002(7) 0.06358(11) 0.0435(10) Uani 1 1 d . .
C23 C 0.7525(2) 0.4156(7) 0.39518(13) 0.0185(9) Uani 1 1 d . .
C24 C 0.7684(2) 0.2775(7) 0.58098(13) 0.0167(9) Uani 1 1 d . .
C25 C 0.5833(2) 0.9589(7) 0.22051(14) 0.0189(9) Uani 1 1 d . .
C26 C 0.9611(2) 0.6766(7) 0.36084(14) 0.0180(9) Uani 1 1 d . .
C27 C 0.6225(2) 0.7421(7) 0.22559(15) 0.0207(9) Uani 1 1 d . .
C28 C 0.5642(2) 0.8829(7) 0.14483(13) 0.0184(9) Uani 1 1 d . .
C29 C 0.8930(3) 0.7612(8) 0.29325(14) 0.0218(9) Uani 1 1 d . .
C30 C 0.6040(3) 0.6687(7) 0.14923(14) 0.0220(10) Uani 1 1 d . .
H30 H 0.6107 0.5728 0.1250 0.026 Uiso 1 1 calc R U
C31 C 0.5546(2) 1.0232(7) 0.17896(14) 0.0212(9) Uani 1 1 d . .
H31 H 0.5282 1.1665 0.1749 0.025 Uiso 1 1 calc R U
C32 C 0.9196(3) 0.5474(8) 0.27630(14) 0.0241(10) Uani 1 1 d . .
C33 C 0.9150(3) 0.8209(7) 0.33599(14) 0.0208(9) Uani 1 1 d . .
H33 H 0.8976 0.9627 0.3476 0.025 Uiso 1 1 calc R U
C34 C 0.5722(3) 1.0967(8) 0.25695(15) 0.0247(10) Uani 1 1 d . .
H34 H 0.5461 1.2411 0.2537 0.030 Uiso 1 1 calc R U
C35 C 0.9887(3) 0.4672(7) 0.34440(15) 0.0255(10) Uani 1 1 d . .
H35 H 1.0210 0.3688 0.3620 0.031 Uiso 1 1 calc R U
C36 C 0.8439(3) 0.9046(8) 0.26619(15) 0.0276(11) Uani 1 1 d . .
H36 H 0.8261 1.0483 0.2767 0.033 Uiso 1 1 calc R U
C37 C 0.9688(3) 0.4064(8) 0.30312(15) 0.0278(11) Uani 1 1 d . .
H37 H 0.9884 0.2662 0.2920 0.033 Uiso 1 1 calc R U
C38 C 0.6326(3) 0.6029(7) 0.18908(14) 0.0245(10) Uani 1 1 d . .
H38 H 0.6599 0.4606 0.1923 0.029 Uiso 1 1 calc R U
C39 C 0.6495(3) 0.6752(8) 0.26712(15) 0.0290(11) Uani 1 1 d . .
H39 H 0.6765 0.5327 0.2709 0.035 Uiso 1 1 calc R U
C40 C 0.7647(3) 0.3863(8) 0.62466(14) 0.0300(11) Uani 1 1 d . .
H40A H 0.7701 0.2657 0.6467 0.036 Uiso 1 1 calc R U
H40B H 0.8068 0.4990 0.6290 0.036 Uiso 1 1 calc R U
H40C H 0.7148 0.4650 0.6267 0.036 Uiso 1 1 calc R U
C41 C 0.8491(3) 0.6250(9) 0.20887(15) 0.0316(12) Uani 1 1 d . .
H41 H 0.8340 0.5806 0.1803 0.038 Uiso 1 1 calc R U
C42 C 0.7699(3) 0.3163(8) 0.35265(14) 0.0283(11) Uani 1 1 d . .
H42A H 0.7642 0.4370 0.3306 0.034 Uiso 1 1 calc R U
H42B H 0.8231 0.2572 0.3539 0.034 Uiso 1 1 calc R U
H42C H 0.7339 0.1893 0.3455 0.034 Uiso 1 1 calc R U
C43 C 0.8959(3) 0.4848(9) 0.23370(15) 0.0300(11) Uani 1 1 d . .
H43 H 0.9132 0.3423 0.2223 0.036 Uiso 1 1 calc R U
C44 C 0.5983(3) 1.0255(9) 0.29668(15) 0.0290(11) Uani 1 1 d . .
H44 H 0.5900 1.1199 0.3210 0.035 Uiso 1 1 calc R U
C45 C 0.6377(3) 0.8112(9) 0.30207(15) 0.0306(11) Uani 1 1 d . .
H45 H 0.6559 0.7622 0.3299 0.037 Uiso 1 1 calc R U
C46 C 0.8226(3) 0.8373(9) 0.22550(16) 0.0325(12) Uani 1 1 d . .
H46 H 0.7895 0.9339 0.2080 0.039 Uiso 1 1 calc R U

loop_
_atom_site_aniso_label
_atom_site_aniso_U_11
_atom_site_aniso_U_22
_atom_site_aniso_U_33
_atom_site_aniso_U_23
_atom_site_aniso_U_13
_atom_site_aniso_U_12
Cu1 0.0178(3) 0.0119(2) 0.0146(3) -0.00109(18) -0.0026(2) 0.00223(19)
Cu2 0.0178(3) 0.0101(2) 0.0143(3) -0.00085(18) -0.0019(2) -0.00034(18)
Cu3 0.0188(3) 0.0117(2) 0.0158(3) -0.00018(19) -0.0036(2) 0.00134(19)
S4 0.0168(5) 0.0135(5) 0.0202(6) -0.0010(4) -0.0016(4) 0.0005(4)
S5 0.0238(6) 0.0186(5) 0.0223(6) 0.0039(4) -0.0064(5) -0.0031(4)
O6 0.0118(15) 0.0128(13) 0.0191(16) 0.0008(11) -0.0001(12) 0.0012(11)
O7 0.0153(15) 0.0108(13) 0.0192(16) 0.0010(11) 0.0015(12) 0.0012(11)
O8 0.0212(16) 0.0159(14) 0.0139(15) -0.0033(12) -0.0001(12) -0.0012(12)
O9 0.0217(16) 0.0171(14) 0.0155(15) 0.0007(12) -0.0019(12) -0.0004(12)
O10 0.0294(18) 0.0159(14) 0.0171(16) 0.0008(12) -0.0016(13) 0.0096(13)
O11 0.0168(16) 0.0200(15) 0.0175(17) 0.0000(13) -0.0019(12) -0.0013(12)
O12 0.0258(17) 0.0162(14) 0.0197(16) -0.0006(12) -0.0038(13) 0.0002(12)
O13 0.0227(18) 0.0131(14) 0.0269(18) -0.0032(13) -0.0051(14) 0.0033(12)
O14 0.0231(18) 0.0203(15) 0.0176(17) -0.0023(13) -0.0009(13) -0.0032(13)
O15 0.0280(18) 0.0124(14) 0.0270(18) -0.0051(12) -0.0047(13) 0.0037(12)
O16 0.0160(16) 0.0212(15) 0.0266(18) -0.0003(13) -0.0031(13) 0.0011(12)
O17 0.0227(17) 0.0244(16) 0.0242(17) -0.0005(13) 0.0053(13) -0.0020(13)
O18 0.0264(19) 0.0131(15) 0.045(2) 0.0025(15) -0.0172(16) -0.0043(13)
O19 0.037(2) 0.0139(15) 0.0325(19) 0.0083(13) -0.0113(15) 0.0000(13)
O20 0.036(2) 0.0257(17) 0.047(2) 0.0143(16) -0.0231(17) -0.0145(15)
O21 0.0233(19) 0.053(2) 0.053(2) -0.029(2) 0.0069(17) -0.0062(17)
O22 0.051(3) 0.059(3) 0.0209(19) 0.0081(18) 0.0087(17) 0.017(2)
C23 0.015(2) 0.021(2) 0.019(2) -0.0040(17) -0.0027(17) 0.0000(17)
C24 0.014(2) 0.0184(19) 0.018(2) -0.0032(17) -0.0024(17) -0.0021(16)
C25 0.018(2) 0.0161(19) 0.023(2) 0.0014(17) 0.0017(18) -0.0011(16)
C26 0.018(2) 0.0152(19) 0.021(2) -0.0013(16) -0.0009(17) -0.0012(16)
C27 0.015(2) 0.017(2) 0.030(3) 0.0019(18) -0.0054(18) -0.0003(17)
C28 0.018(2) 0.018(2) 0.018(2) 0.0065(17) -0.0026(17) -0.0022(17)
C29 0.018(2) 0.024(2) 0.022(2) 0.0028(18) -0.0019(18) -0.0013(18)
C30 0.028(3) 0.016(2) 0.021(2) -0.0021(17) -0.0031(19) 0.0029(18)
C31 0.021(2) 0.018(2) 0.024(2) 0.0052(18) 0.0002(18) 0.0013(17)
C32 0.028(3) 0.022(2) 0.022(2) -0.0004(18) -0.0005(19) -0.0035(19)
C33 0.026(2) 0.0116(18) 0.025(2) -0.0037(17) -0.0011(19) -0.0002(17)
C34 0.023(2) 0.025(2) 0.026(3) 0.0005(19) 0.0024(19) 0.0021(18)
C35 0.030(3) 0.017(2) 0.029(3) 0.0003(19) 0.000(2) 0.0049(19)
C36 0.027(3) 0.025(2) 0.031(3) 0.007(2) -0.003(2) 0.005(2)
C37 0.036(3) 0.021(2) 0.026(3) -0.0062(19) 0.003(2) 0.005(2)
C38 0.032(3) 0.0143(19) 0.026(3) 0.0008(18) -0.006(2) 0.0066(18)
C39 0.031(3) 0.027(2) 0.029(3) 0.009(2) -0.006(2) 0.003(2)
C40 0.040(3) 0.031(3) 0.020(3) -0.005(2) 0.003(2) 0.001(2)
C41 0.035(3) 0.042(3) 0.018(2) -0.001(2) -0.002(2) -0.016(2)
C42 0.044(3) 0.025(2) 0.016(2) -0.0017(18) 0.001(2) 0.012(2)
C43 0.039(3) 0.031(3) 0.021(3) -0.007(2) 0.003(2) -0.008(2)
C44 0.031(3) 0.034(3) 0.022(3) -0.006(2) -0.001(2) -0.002(2)
C45 0.036(3) 0.036(3) 0.019(3) 0.005(2) -0.004(2) -0.002(2)
C46 0.032(3) 0.039(3) 0.027(3) 0.007(2) -0.006(2) -0.002(2)

loop_
_atom_type_symbol
_atom_type_description
_atom_type_scat_dispersion_real
_atom_type_scat_dispersion_imag
_atom_type_scat_source
C C 0.0033 0.0016
;
International Tables for Crystallography
(Vol. C, Tables 4.2.6.8 and 6.1.1.4)
;
H H 0.0000 0.0000
;
International Tables for Crystallography
(Vol. C, Table 6.1.1.4)
;
Cu Cu 0.3201 1.2651
;
International Tables for Crystallography
(Vol. C, Tables 4.2.6.8 and 6.1.1.4)
;
O O 0.0106 0.0060
;
International Tables for Crystallography
(Vol. C, Tables 4.2.6.8 and 6.1.1.4)
;
S S 0.1246 0.1234
;
International Tables for Crystallography
(Vol. C, Tables 4.2.6.8 and 6.1.1.4)
;

loop_
_geom_angle_atom_site_label_1
_geom_angle_atom_site_label_2
_geom_angle_atom_site_label_3
_geom_angle
_geom_angle_site_symmetry_1
_geom_angle_site_symmetry_3
O10 Cu1 O7 168.53(13) . .
O10 Cu1 O13 87.38(13) . .
O7 Cu1 O13 98.25(12) . .
O10 Cu1 O6 93.01(12) . 1_565
O7 Cu1 O6 82.22(12) . 1_565
O13 Cu1 O6 175.16(13) . 1_565
O10 Cu1 O11 97.83(12) . .
O7 Cu1 O11 91.89(11) . .
O13 Cu1 O11 92.75(12) . .
O6 Cu1 O11 82.42(11) 1_565 .
O10 Cu1 Cu3 133.14(9) . 1_565
O7 Cu1 Cu3 41.29(8) . 1_565
O13 Cu1 Cu3 139.30(9) . 1_565
O6 Cu1 Cu3 40.93(8) 1_565 1_565
O11 Cu1 Cu3 85.94(7) . 1_565
O9 Cu2 O8 178.14(12) . .
O9 Cu2 O6 93.65(12) . 1_565
O8 Cu2 O6 85.91(12) . 1_565
O9 Cu2 O7 86.41(12) . 1_545
O8 Cu2 O7 94.07(12) . 1_545
O6 Cu2 O7 178.89(12) 1_565 1_545
O9 Cu2 O14 86.91(11) . .
O8 Cu2 O14 91.36(11) . .
O6 Cu2 O14 97.69(11) 1_565 .
O7 Cu2 O14 83.42(11) 1_545 .
O9 Cu2 O11 93.13(11) . .
O8 Cu2 O11 88.59(11) . .
O6 Cu2 O11 82.17(11) 1_565 .
O7 Cu2 O11 96.72(11) 1_545 .
O14 Cu2 O11 179.85(12) . .
O12 Cu3 O6 167.73(13) . .
O12 Cu3 O18 89.28(14) . .
O6 Cu3 O18 97.23(13) . .
O12 Cu3 O7 93.18(12) . 1_545
O6 Cu3 O7 81.98(12) . 1_545
O18 Cu3 O7 171.09(14) . 1_545
O12 Cu3 O14 99.38(12) . .
O6 Cu3 O14 91.22(11) . .
O18 Cu3 O14 88.40(13) . .
O7 Cu3 O14 82.75(11) 1_545 .
O12 Cu3 Cu1 132.78(9) . 1_545
O6 Cu3 Cu1 41.30(8) . 1_545
O18 Cu3 Cu1 137.91(11) . 1_545
O7 Cu3 Cu1 40.68(8) 1_545 1_545
O14 Cu3 Cu1 86.26(7) . 1_545
O17 S4 O15 113.98(19) . .
O17 S4 O16 111.67(18) . .
O15 S4 O16 111.21(18) . .
O17 S4 C26 105.61(19) . .
O15 S4 C26 107.67(19) . .
O16 S4 C26 106.14(19) . .
O22 S5 O20 112.2(2) . .
O22 S5 O19 113.1(2) . .
O20 S5 O19 111.1(2) . .
O22 S5 C28 106.0(2) . .
O20 S5 C28 107.5(2) . .
O19 S5 C28 106.5(2) . .
Cu3 O6 Cu1 97.76(12) . 1_545
Cu3 O6 Cu2 119.08(14) . 1_545
Cu1 O6 Cu2 101.63(12) 1_545 1_545
Cu3 O6 H6 121(4) . .
Cu1 O6 H6 113(3) 1_545 .
Cu2 O6 H6 103(3) 1_545 .
Cu1 O7 Cu3 98.03(12) . 1_565
Cu1 O7 Cu2 119.20(14) . 1_565
Cu3 O7 Cu2 100.89(13) 1_565 1_565
Cu1 O7 H7 111(3) . .
Cu3 O7 H7 118(3) 1_565 .
Cu2 O7 H7 110(4) 1_565 .
C24 O8 Cu2 131.4(3) . .
C23 O9 Cu2 130.1(3) . .
C23 O10 Cu1 128.1(3) . .
Cu2 O11 Cu1 80.94(10) . .
Cu2 O11 H11A 116(3) . .
Cu1 O11 H11A 105(3) . .
Cu2 O11 H11B 108(3) . .
Cu1 O11 H11B 134(4) . .
H11A O11 H11B 110(5) . .
C24 O12 Cu3 126.1(3) . .
Cu1 O13 H13A 112(4) . .
Cu1 O13 H13B 117(4) . .
H13A O13 H13B 97(5) . .
Cu2 O14 Cu3 80.00(10) . .
Cu2 O14 H14A 112(4) . .
Cu3 O14 H14A 109(4) . .
Cu2 O14 H14B 113(4) . .
Cu3 O14 H14B 121(4) . .
H14A O14 H14B 116(5) . .
Cu3 O18 H18A 119(4) . .
Cu3 O18 H18B 114(4) . .
H18A O18 H18B 112(5) . .
O9 C23 O10 125.7(4) . .
O9 C23 C42 116.8(4) . .
O10 C23 C42 117.5(4) . .
O8 C24 O12 125.9(4) . .
O8 C24 C40 117.3(4) . .
O12 C24 C40 116.7(4) . .
C34 C25 C31 122.4(4) . .
C34 C25 C27 119.3(4) . .
C31 C25 C27 118.2(4) . .
C33 C26 C35 121.1(4) . .
C33 C26 S4 119.4(3) . .
C35 C26 S4 119.3(3) . .
C39 C27 C38 122.5(4) . .
C39 C27 C25 118.3(4) . .
C38 C27 C25 119.2(4) . .
C31 C28 C30 121.6(4) . .
C31 C28 S5 119.6(3) . .
C30 C28 S5 118.8(3) . .
C33 C29 C36 122.6(4) . .
C33 C29 C32 119.0(4) . .
C36 C29 C32 118.3(4) . .
C38 C30 C28 118.7(4) . .
C38 C30 H30 120.7 . .
C28 C30 H30 120.7 . .
C28 C31 C25 120.9(4) . .
C28 C31 H31 119.6 . .
C25 C31 H31 119.6 . .
C43 C32 C37 122.8(4) . .
C43 C32 C29 119.0(4) . .
C37 C32 C29 118.2(4) . .
C26 C33 C29 120.5(4) . .
C26 C33 H33 119.7 . .
C29 C33 H33 119.7 . .
C44 C34 C25 120.8(4) . .
C44 C34 H34 119.6 . .
C25 C34 H34 119.6 . .
C37 C35 C26 119.6(4) . .
C37 C35 H35 120.2 . .
C26 C35 H35 120.2 . .
C46 C36 C29 120.6(5) . .
C46 C36 H36 119.7 . .
C29 C36 H36 119.7 . .
C35 C37 C32 121.6(4) . .
C35 C37 H37 119.2 . .
C32 C37 H37 119.2 . .
C30 C38 C27 121.4(4) . .
C30 C38 H38 119.3 . .
C27 C38 H38 119.3 . .
C45 C39 C27 121.3(4) . .
C45 C39 H39 119.3 . .
C27 C39 H39 119.3 . .
C24 C40 H40A 109.5 . .
C24 C40 H40B 109.5 . .
H40A C40 H40B 109.5 . .
C24 C40 H40C 109.5 . .
H40A C40 H40C 109.5 . .
H40B C40 H40C 109.5 . .
C43 C41 C46 120.1(5) . .
C43 C41 H41 120.0 . .
C46 C41 H41 120.0 . .
C23 C42 H42A 109.5 . .
C23 C42 H42B 109.5 . .
H42A C42 H42B 109.5 . .
C23 C42 H42C 109.5 . .
H42A C42 H42C 109.5 . .
H42B C42 H42C 109.5 . .
C41 C43 C32 121.1(5) . .
C41 C43 H43 119.5 . .
C32 C43 H43 119.5 . .
C34 C44 C45 120.4(5) . .
C34 C44 H44 119.8 . .
C45 C44 H44 119.8 . .
C39 C45 C44 119.8(4) . .
C39 C45 H45 120.1 . .
C44 C45 H45 120.1 . .
C36 C46 C41 120.8(5) . .
C36 C46 H46 119.6 . .
C41 C46 H46 119.6 . .

loop_
_geom_bond_atom_site_label_1
_geom_bond_atom_site_label_2
_geom_bond_distance
_geom_bond_site_symmetry_2
Cu1 O10 1.926(3) .
Cu1 O7 1.947(3) .
Cu1 O13 1.968(3) .
Cu1 O6 1.970(3) 1_565
Cu1 O11 2.376(3) .
Cu1 Cu3 2.9573(7) 1_565
Cu2 O9 1.941(3) .
Cu2 O8 1.942(3) .
Cu2 O6 1.998(3) 1_565
Cu2 O7 2.002(3) 1_545
Cu2 O14 2.357(3) .
Cu2 O11 2.363(3) .
Cu3 O12 1.923(3) .
Cu3 O6 1.955(3) .
Cu3 O18 1.965(3) .
Cu3 O7 1.971(3) 1_545
Cu3 O14 2.407(3) .
Cu3 Cu1 2.9572(7) 1_545
S4 O17 1.445(3) .
S4 O15 1.456(3) .
S4 O16 1.461(3) .
S4 C26 1.777(4) .
S5 O22 1.451(4) .
S5 O20 1.455(3) .
S5 O19 1.458(3) .
S5 C28 1.770(4) .
O6 Cu1 1.970(3) 1_545
O6 Cu2 1.998(3) 1_545
O6 H6 0.781(19) .
O7 Cu3 1.971(3) 1_565
O7 Cu2 2.002(3) 1_565
O7 H7 0.784(19) .
O8 C24 1.257(5) .
O9 C23 1.260(5) .
O10 C23 1.267(5) .
O11 H11A 0.808(19) .
O11 H11B 0.799(19) .
O12 C24 1.268(5) .
O13 H13A 0.794(19) .
O13 H13B 0.792(19) .
O14 H14A 0.796(19) .
O14 H14B 0.770(19) .
O18 H18A 0.797(19) .
O18 H18B 0.78(2) .
C23 C42 1.492(6) .
C24 C40 1.505(6) .
C25 C34 1.409(6) .
C25 C31 1.413(6) .
C25 C27 1.428(6) .
C26 C33 1.366(6) .
C26 C35 1.406(6) .
C27 C39 1.408(6) .
C27 C38 1.413(6) .
C28 C31 1.355(6) .
C28 C30 1.418(6) .
C29 C33 1.410(6) .
C29 C36 1.428(6) .
C29 C32 1.428(6) .
C30 C38 1.367(6) .
C30 H30 0.9500 .
C31 H31 0.9500 .
C32 C43 1.417(6) .
C32 C37 1.418(6) .
C33 H33 0.9500 .
C34 C44 1.360(6) .
C34 H34 0.9500 .
C35 C37 1.361(6) .
C35 H35 0.9500 .
C36 C46 1.360(7) .
C36 H36 0.9500 .
C37 H37 0.9500 .
C38 H38 0.9500 .
C39 C45 1.368(7) .
C39 H39 0.9500 .
C40 H40A 0.9800 .
C40 H40B 0.9800 .
C40 H40C 0.9800 .
C41 C43 1.358(7) .
C41 C46 1.416(7) .
C41 H41 0.9500 .
C42 H42A 0.9800 .
C42 H42B 0.9800 .
C42 H42C 0.9800 .
C43 H43 0.9500 .
C44 C45 1.418(7) .
C44 H44 0.9500 .
C45 H45 0.9500 .
C46 H46 0.9500 .

loop_
_geom_hbond_atom_site_label_D
_geom_hbond_atom_site_label_H
_geom_hbond_atom_site_label_A
_geom_hbond_site_symmetry_A
_geom_hbond_distance_DA
_geom_hbond_distance_DH
_geom_hbond_distance_HA
_geom_hbond_angle_DHA
_geom_hbond_publ_flag
O6 H6 O17 1_545 2.677(4) 0.78(4) 1.90(4) 179(4) no
O7 H7 O21 1_565 2.676(5) 0.78(3) 1.89(3) 176(4) no
O11 H11A O20 2_645 2.777(5) 0.81(4) 1.98(4) 170(4) no
O11 H11B O22 4_576 2.785(5) 0.80(3) 2.00(3) 167(5) no
O13 H13A O19 2_645 2.737(4) 0.79(4) 1.97(3) 164(4) no
O13 H13B O20 2_655 2.712(4) 0.79(4) 1.98(4) 154(4) no
O14 H14A O16 3_766 2.822(4) 0.80(4) 2.09(4) 152(4) no
O14 H14B O15 1_545 2.943(4) 0.77(3) 2.20(4) 163(4) no
O18 H18A O16 3_756 2.701(4) 0.80(3) 1.94(3) 159(5) no
O18 H18B O15 3_766 2.853(4) 0.78(4) 2.11(4) 158(5) no

loop_
_geom_torsion_atom_site_label_1
_geom_torsion_atom_site_label_2
_geom_torsion_atom_site_label_3
_geom_torsion_atom_site_label_4
_geom_torsion
Cu2 O9 C23 O10 -12.0(6)
Cu2 O9 C23 C42 167.7(3)
Cu1 O10 C23 O9 3.7(6)
Cu1 O10 C23 C42 -176.0(3)
Cu2 O8 C24 O12 3.9(7)
Cu2 O8 C24 C40 -176.1(3)
Cu3 O12 C24 O8 9.5(6)
Cu3 O12 C24 C40 -170.5(3)
O17 S4 C26 C33 99.6(4)
O15 S4 C26 C33 -22.6(4)
O16 S4 C26 C33 -141.8(4)
O17 S4 C26 C35 -74.8(4)
O15 S4 C26 C35 163.1(3)
O16 S4 C26 C35 43.9(4)
C34 C25 C27 C39 -0.8(6)
C31 C25 C27 C39 -178.5(4)
C34 C25 C27 C38 179.2(4)
C31 C25 C27 C38 1.4(6)
O22 S5 C28 C31 140.5(4)
O20 S5 C28 C31 -99.3(4)
O19 S5 C28 C31 19.8(4)
O22 S5 C28 C30 -39.1(4)
O20 S5 C28 C30 81.0(4)
O19 S5 C28 C30 -159.9(3)
C31 C28 C30 C38 0.5(7)
S5 C28 C30 C38 -179.8(4)
C30 C28 C31 C25 -0.8(7)
S5 C28 C31 C25 179.6(3)
C34 C25 C31 C28 -177.9(4)
C27 C25 C31 C28 -0.2(6)
C33 C29 C32 C43 178.5(4)
C36 C29 C32 C43 -0.6(6)
C33 C29 C32 C37 -1.5(6)
C36 C29 C32 C37 179.4(4)
C35 C26 C33 C29 0.9(7)
S4 C26 C33 C29 -173.3(3)
C36 C29 C33 C26 179.1(4)
C32 C29 C33 C26 0.0(7)
C31 C25 C34 C44 177.7(4)
C27 C25 C34 C44 0.0(7)
C33 C26 C35 C37 -0.4(7)
S4 C26 C35 C37 173.8(4)
C33 C29 C36 C46 -178.3(4)
C32 C29 C36 C46 0.7(7)
C26 C35 C37 C32 -1.2(7)
C43 C32 C37 C35 -177.9(5)
C29 C32 C37 C35 2.1(7)
C28 C30 C38 C27 0.8(7)
C39 C27 C38 C30 178.2(4)
C25 C27 C38 C30 -1.7(7)
C38 C27 C39 C45 -178.8(5)
C25 C27 C39 C45 1.1(7)
C46 C41 C43 C32 -0.3(7)
C37 C32 C43 C41 -179.6(5)
C29 C32 C43 C41 0.4(7)
C25 C34 C44 C45 0.4(7)
C27 C39 C45 C44 -0.7(7)
C34 C44 C45 C39 -0.1(7)
C29 C36 C46 C41 -0.7(7)
C43 C41 C46 C36 0.5(7)
